data_1549198
loop_
_publ_author_name
'Zhang, Ya-Qian'
'Blatov, Vladislav A.'
'Zheng, Tian-Rui'
'Yang, Chang-Hao'
'Qian, Lin-Lu'
'Li, Ke'
'Li, Bao-Long'
'Wu, Bing'

_publ_section_title
;
 A luminescent zinc(ii) coordination polymer with unusual
 (3,4,4)-coordinated self-catenated 3D network for selective detection of
 nitroaromatics and ferric and chromate ions: a versatile luminescent
 sensor.
;
_journal_issue 17
_journal_name_full 'Dalton transactions (Cambridge, England : 2003)'
_journal_page_first 6189
_journal_page_last 6198
_journal_paper_doi 10.1039/c7dt04682k
_journal_volume 47
_journal_year 2018
_chemical_formula_moiety '0.25(C216 H152 N72 O48 Zn12), 3(O)'
_chemical_formula_sum 'C54 H48 N18 O15 Zn3'
_chemical_formula_weight 1385.21
_space_group_crystal_system monoclinic
_space_group_IT_number 15
_space_group_name_Hall '-C 2yc'
_space_group_name_H-M_alt 'C 1 2/c 1'
_symmetry_space_group_name_Hall '-C 2yc'
_symmetry_space_group_name_H-M 'C 1 2/c 1'
_atom_sites_solution_hydrogens mixed
_audit_creation_date 2017-04-12
_audit_creation_method
;
Olex2 1.2-alpha
(compiled 2016.11.07 svn.r3352 for OlexSys, GUI svn.r5261)
;
_audit_update_record
;
2017-10-20 deposited with the CCDC.
2018-04-04 downloaded from the CCDC.
;
_cell_angle_alpha 90
_cell_angle_beta 100.881(2)
_cell_angle_gamma 90
_cell_formula_units_Z 4
_cell_length_a 16.1735(12)
_cell_length_b 12.0443(10)
_cell_length_c 31.096(2)
_cell_measurement_reflns_used 9916
_cell_measurement_temperature 296.15
_cell_measurement_theta_max 27.450
_cell_measurement_theta_min 2.374
_cell_volume 5948.5(8)
_computing_cell_refinement 'SAINT v8.37A (Bruker, 2015)'
_computing_data_reduction 'SAINT v8.37A (Bruker, 2015)'
_computing_molecular_graphics 'Olex2 (Dolomanov et al., 2009)'
_computing_publication_material 'Olex2 (Dolomanov et al., 2009)'
_computing_structure_refinement 'ShelXL (Sheldrick, 2015)'
_computing_structure_solution 'SHELXT 2014/5 (Sheldrick, 2014)'
_diffrn_ambient_temperature 296.15
_diffrn_measured_fraction_theta_full 0.999
_diffrn_measured_fraction_theta_max 0.997
_diffrn_measurement_device_type 'Bruker D8 Quest'
_diffrn_radiation_type MoK\a
_diffrn_radiation_wavelength 0.71073
_diffrn_reflns_av_R_equivalents 0.1060
_diffrn_reflns_av_unetI/netI 0.0507
_diffrn_reflns_Laue_measured_fraction_full 0.999
_diffrn_reflns_Laue_measured_fraction_max 0.997
_diffrn_reflns_limit_h_max 20
_diffrn_reflns_limit_h_min -20
_diffrn_reflns_limit_k_max 15
_diffrn_reflns_limit_k_min -15
_diffrn_reflns_limit_l_max 40
_diffrn_reflns_limit_l_min -40
_diffrn_reflns_number 84856
_diffrn_reflns_point_group_measured_fraction_full 0.999
_diffrn_reflns_point_group_measured_fraction_max 0.997
_diffrn_reflns_theta_full 25.242
_diffrn_reflns_theta_max 27.549
_diffrn_reflns_theta_min 2.296
_exptl_absorpt_coefficient_mu 1.282
_exptl_absorpt_correction_T_max 0.7456
_exptl_absorpt_correction_T_min 0.5710
_exptl_absorpt_correction_type multi-scan
_exptl_absorpt_process_details
;
SADABS-2014/5 (Bruker,2014/5) was used for absorption correction.
wR2(int) was 0.1493 before and 0.0968 after correction.
The Ratio of minimum to maximum transmission is 0.7658.
The \l/2 correction factor is Not present.
;
_exptl_crystal_colour 'clear light colourless'
_exptl_crystal_colour_lustre clear
_exptl_crystal_colour_modifier light
_exptl_crystal_colour_primary colourless
_exptl_crystal_density_diffrn 1.547
_exptl_crystal_description block
_exptl_crystal_F_000 2832
_exptl_crystal_size_max 0.8
_exptl_crystal_size_mid 0.5
_exptl_crystal_size_min 0.2
_refine_diff_density_max 0.947
_refine_diff_density_min -1.420
_refine_diff_density_rms 0.106
_refine_ls_extinction_method none
_refine_ls_goodness_of_fit_ref 1.030
_refine_ls_hydrogen_treatment mixed
_refine_ls_matrix_type full
_refine_ls_number_parameters 557
_refine_ls_number_reflns 6842
_refine_ls_number_restraints 78
_refine_ls_restrained_S_all 1.050
_refine_ls_R_factor_all 0.1161
_refine_ls_R_factor_gt 0.0771
_refine_ls_shift/su_max 0.000
_refine_ls_shift/su_mean 0.000
_refine_ls_structure_factor_coef Fsqd
_refine_ls_weighting_details 'w=1/[\s^2^(Fo^2^)+(0.1035P)^2^+35.8417P] where P=(Fo^2^+2Fc^2^)/3'
_refine_ls_weighting_scheme calc
_refine_ls_wR_factor_gt 0.1986
_refine_ls_wR_factor_ref 0.2251
_reflns_Friedel_coverage 0.000
_reflns_number_gt 4748
_reflns_number_total 6842
_reflns_threshold_expression 'I > 2\s(I)'
_cod_data_source_file c7dt04682k2.cif
_cod_data_source_block znmtrbbtc
_cod_depositor_comments 'Adding full bibliography for 1549198.cif.'
_cod_original_cell_volume 5948.6(8)
_cod_database_code 1549198
_shelx_space_group_comment
;
The symmetry employed for this shelxl refinement is uniquely defined
by the following loop, which should always be used as a source of
symmetry information in preference to the above space-group names.
They are only intended as comments.
;
_shelx_estimated_absorpt_t_max 0.784
_shelx_estimated_absorpt_t_min 0.427
_olex2_refinement_description
;
1. Fixed Uiso
 At 1.2 times of:
  All C(H) groups, All C(H,H) groups, All O(H) groups
2. Uiso/Uaniso restraints and constraints
Uanis(C2) \\sim Ueq, Uanis(C2A) \\sim Ueq, Uanis(N2) \\sim Ueq, Uanis(N2A)
\\sim Ueq, Uanis(O7) \\sim Ueq, Uanis(O8) \\sim Ueq, Uanis(O9) \\sim Ueq,
Uanis(C10) \\sim Ueq, Uanis(O10) \\sim Ueq, Uanis(C27) \\sim Ueq, Uanis(C29)
\\sim Ueq, Uanis(O2) \\sim Ueq, Uanis(O2A) \\sim Ueq: with sigma of 0.005 and
sigma for terminal atoms of 0.01
3. Others
 Fixed Sof: O2(0.4) C25(0.5) N2(0.5) N8(0.5) C22(0.5) N9(0.5) C23(0.5)
 H23(0.5) C2(0.5) H2(0.5) C5(0.5) H5(0.5) C6(0.5) H6(0.5) C7(0.5) H7(0.5)
 C24(0.5) H24A(0.5) H24B(0.5) N2A(0.5) N8A(0.5) N9A(0.5) C2A(0.5) H2A(0.5)
 C5A(0.5) H5A(0.5) C6A(0.5) H6A(0.5) C7A(0.5) H7A(0.5) C22A(0.5) H22A(0.5)
 C23A(0.5) H23A(0.5) C26(0.5) C27(0.5) C28(0.5) H28A(0.5) H28B(0.5) C29(0.5)
 C30(0.5) C31(0.5) O9(0.4) O10(0.1) O7(0.5) O8(0.5) H22(0.5) O2A(0.6)
4.a Secondary CH2 refined with riding coordinates:
 C3(H3A,H3B), C10(H10A,H10B), C24(H24A,H24B), C28(H28A,H28B)
4.b Aromatic/amide H refined with riding coordinates:
 C9(H9), C11(H11), C12(H12), C15(H15), C17(H17), C19(H19), C23(H23), C2(H2),
 C5(H5), C6(H6), C7(H7), C2A(H2A), C5A(H5A), C6A(H6A), C7A(H7A), C22A(H22A),
 C23A(H23A)
;
_shelx_shelxl_version_number 2016/6
_olex2_submission_special_instructions 'No special instructions were received'

loop_
_space_group_symop_operation_xyz
'x, y, z'
'-x, y, -z+1/2'
'x+1/2, y+1/2, z'
'-x+1/2, y+1/2, -z+1/2'
'-x, -y, -z'
'x, -y, z-1/2'
'-x+1/2, -y+1/2, -z'
'x+1/2, -y+1/2, z-1/2'

loop_
_atom_site_label
_atom_site_type_symbol
_atom_site_fract_x
_atom_site_fract_y
_atom_site_fract_z
_atom_site_U_iso_or_equiv
_atom_site_adp_type
_atom_site_occupancy
_atom_site_site_symmetry_order
_atom_site_calc_flag
_atom_site_refinement_flags_posn
_atom_site_refinement_flags_adp
_atom_site_refinement_flags_occupancy
_atom_site_disorder_assembly
_atom_site_disorder_group
Zn1 Zn 0.66338(4) 0.49626(5) 0.44820(2) 0.0577(3) Uani 1 1 d . . . . .
Zn2 Zn 0.500000 0.06528(7) 0.750000 0.0468(3) Uani 1 2 d S T P . .
O1 O 0.6163(3) 0.3631(4) 0.41435(16) 0.0702(12) Uani 1 1 d . . . . .
O2 O 0.5573(10) 0.3654(14) 0.4706(6) 0.076(5) Uani 0.4 1 d . U . A 1
O3 O 0.2572(3) 0.0249(3) 0.41754(16) 0.0684(13) Uani 1 1 d . . . . .
O4 O 0.2801(3) 0.1757(3) 0.45929(14) 0.0600(10) Uani 1 1 d . . . . .
O5 O 0.5359(3) 0.0638(4) 0.30060(16) 0.0800(15) Uani 1 1 d . . . . .
O6 O 0.4233(3) -0.0299(4) 0.30045(17) 0.0848(16) Uani 1 1 d . . . . .
N1 N 0.7069(4) 0.4777(4) 0.51252(18) 0.0662(15) Uani 1 1 d . . . . .
N3 N 0.7537(3) 0.5010(4) 0.58141(18) 0.0633(13) Uani 1 1 d . . . . .
N4 N 0.5904(3) 0.1789(4) 0.77451(16) 0.0553(11) Uani 1 1 d . . . . .
N5 N 0.5878(5) 0.2376(5) 0.8118(2) 0.0891(19) Uani 1 1 d . . . . .
N6 N 0.6811(4) 0.3104(5) 0.77811(19) 0.081(2) Uani 1 1 d . . . . .
C1 C 0.7305(4) 0.5511(5) 0.5428(2) 0.0507(13) Uani 1 1 d . . . . .
H1 H 0.733(4) 0.623(6) 0.539(2) 0.061 Uiso 1 1 d R . . . .
C3 C 0.7858(5) 0.5503(8) 0.6240(2) 0.083(2) Uani 1 1 d . . . . .
H3A H 0.790460 0.629983 0.620752 0.100 Uiso 1 1 calc R . . . .
H3B H 0.841618 0.521329 0.635285 0.100 Uiso 1 1 calc R . . . .
C4 C 0.7293(6) 0.5263(7) 0.6566(2) 0.083(2) Uani 1 1 d . . . . .
C8 C 0.7075(6) 0.4505(6) 0.7251(2) 0.076(2) Uani 1 1 d . . . . .
C9 C 0.7576(5) 0.4699(5) 0.6945(2) 0.072(2) Uani 1 1 d . . . . .
H9 H 0.812626 0.443416 0.699928 0.086 Uiso 1 1 calc R . . . .
C10 C 0.7420(5) 0.3887(7) 0.7663(3) 0.091(2) Uani 1 1 d . U . . .
H10A H 0.792168 0.348557 0.762554 0.109 Uiso 1 1 calc R . . . .
H10B H 0.758125 0.441317 0.790048 0.109 Uiso 1 1 calc R . . . .
C11 C 0.6467(4) 0.2218(5) 0.7555(2) 0.0616(15) Uani 1 1 d . . . . .
H11 H 0.661497 0.195237 0.729933 0.074 Uiso 1 1 calc R . . . .
C12 C 0.6427(6) 0.3164(7) 0.8126(3) 0.097(3) Uani 1 1 d . . . . .
H12 H 0.654097 0.370117 0.834410 0.117 Uiso 1 1 calc R . . . .
C13 C 0.5543(4) 0.3400(5) 0.4314(2) 0.0615(16) Uani 1 1 d . . . . .
C14 C 0.4959(3) 0.2479(4) 0.41002(17) 0.0423(11) Uani 1 1 d . . . . .
C15 C 0.5104(3) 0.1899(4) 0.37370(17) 0.0440(11) Uani 1 1 d . . . . .
H15 H 0.557310 0.206833 0.361631 0.053 Uiso 1 1 calc R . . . .
C16 C 0.4556(3) 0.1067(4) 0.35515(15) 0.0382(10) Uani 1 1 d . . . . .
C17 C 0.3862(3) 0.0816(4) 0.37369(15) 0.0347(9) Uani 1 1 d . . . . .
H17 H 0.349392 0.025559 0.361706 0.042 Uiso 1 1 calc R . . . .
C18 C 0.3715(3) 0.1397(4) 0.40988(15) 0.0358(10) Uani 1 1 d . . . . .
C19 C 0.4263(3) 0.2226(4) 0.42742(16) 0.0396(10) Uani 1 1 d . . . . .
H19 H 0.415943 0.262127 0.451529 0.048 Uiso 1 1 calc R . . . .
C20 C 0.4723(4) 0.0422(5) 0.31647(19) 0.0556(14) Uani 1 1 d . . . . .
C21 C 0.2978(3) 0.1135(4) 0.43090(18) 0.0472(12) Uani 1 1 d . . . . .
C25 C 0.4846(14) 0.9367(13) 0.4808(6) 0.068(5) Uani 0.5 1 d . . . B 1
N2 N 0.6922(9) 0.3817(12) 0.5274(5) 0.079(4) Uani 0.5 1 d . U . C 1
N8 N 0.5682(12) 0.6867(15) 0.3938(4) 0.103(5) Uani 0.5 1 d . . . B 1
N7 N 0.5822(3) 0.6210(4) 0.43417(16) 0.0614(13) Uani 1 1 d . . . . .
C22 C 0.5243(7) 0.6714(9) 0.4557(4) 0.049(2) Uani 0.5 1 d . . . B 1
N9 N 0.4814(7) 0.7582(8) 0.4350(4) 0.060(3) Uani 0.5 1 d . . . B 1
C23 C 0.5047(18) 0.758(2) 0.3965(7) 0.113(10) Uani 0.5 1 d . . . B 1
H23 H 0.479694 0.802622 0.373360 0.136 Uiso 0.5 1 calc R . . B 1
C2 C 0.7248(10) 0.3966(14) 0.5715(6) 0.066(4) Uani 0.5 1 d . U . C 1
H2 H 0.726617 0.340706 0.592319 0.079 Uiso 0.5 1 calc R . . C 1
C5 C 0.6343(11) 0.5372(19) 0.6436(7) 0.088(6) Uani 0.5 1 d . . . D 1
H5 H 0.611762 0.560284 0.615315 0.106 Uiso 0.5 1 calc R . . D 1
C6 C 0.5799(12) 0.515(2) 0.6716(8) 0.104(8) Uani 0.5 1 d . . . D 1
H6 H 0.522701 0.529318 0.662982 0.125 Uiso 0.5 1 calc R . . D 1
C7 C 0.6094(13) 0.471(2) 0.7115(8) 0.083(6) Uani 0.5 1 d . . . D 1
H7 H 0.573184 0.453935 0.730507 0.099 Uiso 0.5 1 calc R . . D 1
C24 C 0.4275(10) 0.8364(15) 0.4546(8) 0.088(6) Uani 0.5 1 d . . . B 1
H24A H 0.399169 0.796521 0.474712 0.105 Uiso 0.5 1 calc R . . B 1
H24B H 0.384870 0.867696 0.431627 0.105 Uiso 0.5 1 calc R . . B 1
N2A N 0.7364(9) 0.3706(11) 0.5377(5) 0.076(3) Uani 0.5 1 d . U . C 2
N8A N 0.5170(9) 0.5953(13) 0.4056(5) 0.094(4) Uani 0.5 1 d . . . B 2
N9A N 0.5322(8) 0.7715(9) 0.4207(6) 0.064(3) Uani 0.5 1 d . . . B 2
C2A C 0.7620(10) 0.3913(13) 0.5788(5) 0.063(4) Uani 0.5 1 d . U . C 2
H2A H 0.781478 0.341398 0.601277 0.076 Uiso 0.5 1 calc R . . C 2
C5A C 0.6706(16) 0.5950(17) 0.6576(7) 0.097(7) Uani 0.5 1 d . . . D 2
H5A H 0.660218 0.653172 0.637659 0.117 Uiso 0.5 1 calc R . . D 2
C6A C 0.6237(17) 0.5809(19) 0.6885(7) 0.112(8) Uani 0.5 1 d . . . D 2
H6A H 0.573899 0.620608 0.687113 0.134 Uiso 0.5 1 calc R . . D 2
C7A C 0.6498(18) 0.507(2) 0.7227(7) 0.089(6) Uani 0.5 1 d . . . D 2
H7A H 0.618494 0.502504 0.744829 0.106 Uiso 0.5 1 calc R . . D 2
C22A C 0.5959(8) 0.7180(9) 0.4453(4) 0.052(3) Uani 0.5 1 d . . . B 2
H22A H 0.639897 0.746885 0.465929 0.062 Uiso 0.5 1 calc R . . B 2
C23A C 0.4817(13) 0.6877(19) 0.3992(8) 0.104(7) Uani 0.5 1 d . . . B 2
H23A H 0.428471 0.698794 0.382253 0.124 Uiso 0.5 1 calc R . . B 2
C26 C 0.4590(9) 0.9788(13) 0.5162(6) 0.071(5) Uani 0.5 1 d . . . B 1
C27 C 0.5491(11) 0.9778(15) 0.4624(6) 0.072(5) Uani 0.5 1 d . U . B 1
C28 C 0.5211(11) 0.8949(13) 0.4220(6) 0.097(6) Uani 0.5 1 d . . . B 2
H28A H 0.574878 0.930663 0.422095 0.116 Uiso 0.5 1 calc R . . B 2
H28B H 0.482466 0.918478 0.395877 0.116 Uiso 0.5 1 calc R . . B 2
C29 C 0.4885(11) 0.9305(15) 0.4608(5) 0.055(4) Uani 0.5 1 d . U . B 2
C30 C 0.4282(11) 0.8908(16) 0.4778(7) 0.075(5) Uani 0.5 1 d . . . B 2
C31 C 0.4059(9) 0.9348(11) 0.5164(6) 0.069(4) Uani 0.5 1 d . . . B 2
O9 O 0.5767(11) 0.2739(12) 0.2701(5) 0.109(5) Uani 0.4 1 d . U . E 2
O10 O 0.500000 0.287(3) 0.250000 0.068(8) Uani 0.2 2 d S TU P F 1
O7 O 0.7965(8) 0.3018(9) 0.3557(4) 0.108(4) Uani 0.5 1 d . U . G 2
O8 O 0.6498(8) 0.3996(10) 0.3283(4) 0.098(3) Uani 0.5 1 d . U . H 1
H22 H 0.528(11) 0.639(16) 0.485(6) 0.117 Uiso 0.5 1 d R . . I 1
O2A O 0.5264(6) 0.3996(7) 0.4591(3) 0.059(2) Uani 0.6 1 d . U . A 2

loop_
_atom_site_aniso_label
_atom_site_aniso_U_11
_atom_site_aniso_U_22
_atom_site_aniso_U_33
_atom_site_aniso_U_23
_atom_site_aniso_U_13
_atom_site_aniso_U_12
Zn1 0.0597(4) 0.0544(4) 0.0679(5) -0.0258(3) 0.0349(3) -0.0338(3)
Zn2 0.0535(5) 0.0371(4) 0.0540(5) 0.000 0.0210(4) 0.000
O1 0.065(3) 0.060(2) 0.095(3) -0.021(2) 0.039(2) -0.030(2)
O2 0.074(8) 0.070(8) 0.080(8) -0.018(6) 0.001(6) -0.011(6)
O3 0.071(3) 0.049(2) 0.098(3) -0.023(2) 0.051(3) -0.031(2)
O4 0.067(2) 0.052(2) 0.072(3) -0.012(2) 0.042(2) -0.0121(19)
O5 0.107(4) 0.071(3) 0.078(3) 0.001(2) 0.059(3) 0.026(3)
O6 0.079(3) 0.093(3) 0.082(3) -0.051(3) 0.014(3) 0.012(3)
N1 0.090(4) 0.044(3) 0.072(3) -0.010(2) 0.035(3) -0.035(3)
N3 0.067(3) 0.060(3) 0.065(3) 0.005(2) 0.018(3) -0.012(2)
N4 0.063(3) 0.043(2) 0.059(3) 0.002(2) 0.010(2) -0.007(2)
N5 0.120(5) 0.076(4) 0.070(4) -0.006(3) 0.013(4) -0.026(4)
N6 0.090(4) 0.076(4) 0.061(3) 0.031(3) -0.030(3) -0.040(3)
C1 0.048(3) 0.042(3) 0.063(4) -0.001(3) 0.014(3) -0.011(2)
C3 0.087(5) 0.099(6) 0.060(4) 0.010(4) 0.001(4) -0.018(4)
C4 0.111(6) 0.081(5) 0.055(4) 0.022(4) 0.015(4) 0.022(5)
C8 0.117(7) 0.052(4) 0.050(4) 0.012(3) -0.006(4) -0.018(4)
C9 0.079(4) 0.057(4) 0.066(4) 0.011(3) -0.021(3) -0.023(3)
C10 0.095(4) 0.091(4) 0.077(4) 0.024(3) -0.009(3) -0.035(3)
C11 0.058(3) 0.057(3) 0.065(4) 0.012(3) -0.003(3) -0.011(3)
C12 0.145(8) 0.079(5) 0.056(4) 0.002(4) -0.012(5) -0.031(5)
C13 0.070(4) 0.053(3) 0.070(4) -0.009(3) 0.037(3) -0.028(3)
C14 0.042(3) 0.035(2) 0.050(3) -0.001(2) 0.010(2) -0.012(2)
C15 0.036(2) 0.042(3) 0.058(3) 0.013(2) 0.019(2) -0.004(2)
C16 0.041(2) 0.037(2) 0.036(2) -0.0003(19) 0.0069(19) 0.0043(19)
C17 0.034(2) 0.029(2) 0.039(2) -0.0034(18) 0.0036(18) -0.0063(17)
C18 0.038(2) 0.030(2) 0.041(2) -0.0008(18) 0.0121(19) -0.0098(18)
C19 0.049(3) 0.029(2) 0.043(3) -0.0073(19) 0.014(2) -0.0110(19)
C20 0.066(4) 0.055(3) 0.045(3) -0.002(3) 0.007(3) 0.027(3)
C21 0.052(3) 0.037(3) 0.059(3) -0.004(2) 0.026(2) -0.010(2)
C25 0.087(13) 0.042(8) 0.065(11) 0.006(8) -0.014(10) 0.034(9)
N2 0.079(5) 0.073(5) 0.083(5) 0.009(4) 0.009(4) -0.014(4)
N8 0.130(13) 0.117(12) 0.066(8) 0.040(9) 0.026(8) -0.006(11)
N7 0.072(3) 0.061(3) 0.056(3) -0.009(2) 0.025(3) -0.032(3)
C22 0.047(6) 0.051(6) 0.050(6) 0.012(5) 0.013(5) -0.002(5)
N9 0.051(6) 0.048(6) 0.075(7) 0.029(5) -0.001(6) 0.000(5)
C23 0.13(2) 0.12(2) 0.059(11) 0.033(12) -0.048(13) -0.026(17)
C2 0.068(6) 0.062(5) 0.068(6) 0.012(4) 0.012(4) -0.011(4)
C5 0.069(11) 0.109(15) 0.086(13) 0.061(12) 0.013(9) 0.024(10)
C6 0.063(10) 0.137(19) 0.116(17) 0.065(15) 0.028(10) 0.043(11)
C7 0.068(12) 0.090(16) 0.094(16) 0.026(12) 0.026(11) 0.017(10)
C24 0.054(9) 0.061(10) 0.140(18) 0.039(10) -0.001(10) -0.002(8)
N2A 0.079(5) 0.062(5) 0.087(5) 0.016(4) 0.016(4) -0.004(4)
N8A 0.091(9) 0.091(10) 0.090(9) 0.020(8) -0.013(8) -0.010(8)
N9A 0.049(7) 0.051(6) 0.093(10) 0.017(7) 0.013(7) 0.009(5)
C2A 0.064(5) 0.060(5) 0.067(5) 0.017(4) 0.013(4) 0.000(4)
C5A 0.14(2) 0.078(13) 0.080(13) 0.043(10) 0.033(13) 0.014(12)
C6A 0.15(2) 0.107(16) 0.095(15) 0.043(12) 0.057(15) 0.073(15)
C7A 0.13(2) 0.084(16) 0.056(11) 0.025(10) 0.031(13) 0.020(14)
C22A 0.064(7) 0.044(6) 0.047(6) 0.005(5) 0.006(5) 0.003(5)
C23A 0.086(13) 0.084(13) 0.120(17) 0.018(13) -0.035(11) -0.013(11)
C26 0.050(8) 0.057(9) 0.106(14) 0.051(10) 0.019(8) 0.017(7)
C27 0.069(6) 0.070(6) 0.077(6) 0.004(4) 0.014(4) 0.002(4)
C28 0.110(12) 0.086(10) 0.112(12) 0.066(10) 0.066(10) 0.055(10)
C29 0.055(6) 0.051(6) 0.058(6) 0.004(5) 0.004(5) 0.011(4)
C30 0.052(8) 0.058(10) 0.110(16) 0.027(9) -0.001(10) -0.004(9)
C31 0.048(7) 0.053(7) 0.110(12) 0.012(7) 0.026(7) 0.001(6)
O9 0.157(9) 0.078(7) 0.101(8) 0.019(6) 0.049(7) -0.024(7)
O10 0.084(11) 0.054(11) 0.072(11) 0.000 0.028(9) 0.000
O7 0.103(7) 0.077(6) 0.132(8) 0.027(6) -0.008(6) -0.036(5)
O8 0.135(7) 0.087(6) 0.083(6) 0.027(5) 0.053(6) 0.006(6)
O2A 0.065(5) 0.054(5) 0.066(5) -0.026(4) 0.034(4) -0.035(4)

loop_
_atom_type_symbol
_atom_type_description
_atom_type_scat_dispersion_real
_atom_type_scat_dispersion_imag
_atom_type_scat_source
C C 0.0033 0.0016 'International Tables Vol C Tables 4.2.6.8 and 6.1.1.4'
H H 0.0000 0.0000 'International Tables Vol C Tables 4.2.6.8 and 6.1.1.4'
N N 0.0061 0.0033 'International Tables Vol C Tables 4.2.6.8 and 6.1.1.4'
O O 0.0106 0.0060 'International Tables Vol C Tables 4.2.6.8 and 6.1.1.4'
Zn Zn 0.2839 1.4301 'International Tables Vol C Tables 4.2.6.8 and 6.1.1.4'

loop_
_geom_angle_atom_site_label_1
_geom_angle_atom_site_label_2
_geom_angle_atom_site_label_3
_geom_angle
_geom_angle_site_symmetry_1
_geom_angle_site_symmetry_3
O1 Zn1 N1 117.8(2) . .
O1 Zn1 C13 28.47(17) . .
O3 Zn1 O1 97.93(16) 3 .
O3 Zn1 N1 110.2(2) 3 .
O3 Zn1 C13 126.39(18) 3 .
O3 Zn1 N7 107.4(2) 3 .
N1 Zn1 C13 102.7(2) . .
N7 Zn1 O1 108.8(2) . .
N7 Zn1 N1 113.3(2) . .
N7 Zn1 C13 96.3(2) . .
O5 Zn2 O5 90.6(3) 5_656 6_556
O5 Zn2 O6 57.87(18) 5_656 5_656
O5 Zn2 O6 105.2(2) 5_656 6_556
O5 Zn2 O6 57.87(18) 6_556 6_556
O5 Zn2 O6 105.15(19) 6_556 5_656
O5 Zn2 C20 29.36(19) 6_556 6_556
O5 Zn2 C20 99.03(18) 6_556 5_656
O5 Zn2 C20 29.36(19) 5_656 5_656
O5 Zn2 C20 99.03(18) 5_656 6_556
O6 Zn2 O6 157.8(3) 5_656 6_556
O6 Zn2 C20 133.1(2) 6_556 5_656
O6 Zn2 C20 28.5(2) 6_556 6_556
O6 Zn2 C20 28.5(2) 5_656 5_656
O6 Zn2 C20 133.1(2) 5_656 6_556
N4 Zn2 O5 144.15(19) 2_656 6_556
N4 Zn2 O5 97.59(19) . 6_556
N4 Zn2 O5 144.15(19) . 5_656
N4 Zn2 O5 97.59(19) 2_656 5_656
N4 Zn2 O6 108.7(2) . 6_556
N4 Zn2 O6 86.3(2) . 5_656
N4 Zn2 O6 86.3(2) 2_656 6_556
N4 Zn2 O6 108.7(2) 2_656 5_656
N4 Zn2 N4 95.9(3) . 2_656
N4 Zn2 C20 114.8(2) . 5_656
N4 Zn2 C20 105.11(18) 2_656 5_656
N4 Zn2 C20 114.8(2) 2_656 6_556
N4 Zn2 C20 105.11(18) . 6_556
C20 Zn2 C20 118.9(3) 5_656 6_556
C13 O1 Zn1 102.3(4) . .
C21 O3 Zn1 112.5(3) . 3_445
C20 O5 Zn2 90.5(4) . 5_656
C20 O6 Zn2 91.1(4) . 5_656
C1 N1 Zn1 130.5(4) . .
C1 N1 N2A 100.5(7) . .
N2 N1 Zn1 114.0(7) . .
N2 N1 C1 113.7(8) . .
N2A N1 Zn1 128.3(7) . .
C1 N3 C3 128.8(6) . .
C1 N3 C2 100.9(8) . .
C2 N3 C3 129.2(9) . .
C2A N3 C1 114.1(9) . .
C2A N3 C3 115.9(9) . .
N5 N4 Zn2 121.9(4) . .
C11 N4 Zn2 128.2(4) . .
C11 N4 N5 108.7(5) . .
C12 N5 N4 105.3(7) . .
C11 N6 C10 128.0(7) . .
C12 N6 C10 127.1(7) . .
C12 N6 C11 104.7(6) . .
N1 C1 N3 109.8(5) . .
N1 C1 H1 127(4) . .
N3 C1 H1 123(4) . .
N3 C3 H3A 109.2 . .
N3 C3 H3B 109.2 . .
N3 C3 C4 112.0(6) . .
H3A C3 H3B 107.9 . .
C4 C3 H3A 109.2 . .
C4 C3 H3B 109.2 . .
C3 C4 C5 120.9(9) . .
C9 C4 C3 121.8(8) . .
C9 C4 C5 115.5(9) . .
C5A C4 C3 116.3(11) . .
C5A C4 C9 115.8(11) . .
C9 C8 C10 120.1(8) . .
C9 C8 C7 118.6(10) . .
C10 C8 C7 120.0(11) . .
C7A C8 C9 115.6(12) . .
C7A C8 C10 121.2(13) . .
C4 C9 C8 122.4(8) . .
C4 C9 H9 118.8 . .
C8 C9 H9 118.8 . .
N6 C10 C8 112.1(6) . .
N6 C10 H10A 109.2 . .
N6 C10 H10B 109.2 . .
C8 C10 H10A 109.2 . .
C8 C10 H10B 109.2 . .
H10A C10 H10B 107.9 . .
N4 C11 N6 109.9(6) . .
N4 C11 H11 125.1 . .
N6 C11 H11 125.1 . .
N5 C12 N6 111.4(7) . .
N5 C12 H12 124.3 . .
N6 C12 H12 124.3 . .
O1 C13 Zn1 49.3(3) . .
O1 C13 C14 117.2(5) . .
O1 C13 O2A 125.3(6) . .
O2 C13 Zn1 73.9(9) . .
O2 C13 O1 118.2(10) . .
O2 C13 C14 120.7(9) . .
C14 C13 Zn1 165.4(4) . .
O2A C13 Zn1 76.4(4) . .
O2A C13 C14 115.9(6) . .
C15 C14 C13 122.3(4) . .
C19 C14 C13 118.5(4) . .
C19 C14 C15 119.2(4) . .
C14 C15 H15 119.7 . .
C14 C15 C16 120.6(4) . .
C16 C15 H15 119.7 . .
C15 C16 C20 120.6(5) . .
C17 C16 C15 119.2(4) . .
C17 C16 C20 120.2(5) . .
C16 C17 H17 119.9 . .
C18 C17 C16 120.3(4) . .
C18 C17 H17 119.9 . .
C17 C18 C21 121.5(4) . .
C19 C18 C17 119.4(4) . .
C19 C18 C21 119.1(4) . .
C14 C19 C18 121.3(4) . .
C14 C19 H19 119.3 . .
C18 C19 H19 119.3 . .
O5 C20 Zn2 60.1(3) . 5_656
O5 C20 C16 119.7(6) . .
O6 C20 Zn2 60.4(3) . 5_656
O6 C20 O5 120.5(6) . .
O6 C20 C16 119.7(6) . .
C16 C20 Zn2 179.2(4) . 5_656
O3 C21 C18 115.8(4) . .
O4 C21 O3 124.4(5) . .
O4 C21 C18 119.8(4) . .
C24 C25 C25 160(2) . 5_676
C26 C25 C24 117(2) . .
C26 C25 C24 153(2) 5_676 .
C26 C25 C26 88.2(15) . 5_676
C26 C25 C27 125.5(18) . .
C27 C25 C25 81.2(17) . 5_676
C27 C25 C24 117.4(18) . .
N1 N2 C2 100.3(12) . .
C23 N8 N7 106.5(14) . .
N8 N7 Zn1 125.8(8) . .
C22 N7 Zn1 134.6(6) . .
C22 N7 N8 99.7(9) . .
N8A N7 Zn1 113.1(8) . .
C22A N7 Zn1 125.5(7) . .
C22A N7 N8A 120.5(10) . .
N7 C22 H22 110(10) . .
N9 C22 N7 116.2(10) . .
N9 C22 H22 133(10) . .
C22 N9 C24 125.7(12) . .
C23 N9 C22 102.7(15) . .
C23 N9 C24 131.4(16) . .
N8 C23 H23 122.9 . .
N9 C23 N8 114.2(16) . .
N9 C23 H23 122.9 . .
N3 C2 N2 113.3(13) . .
N3 C2 H2 123.4 . .
N2 C2 H2 123.4 . .
C4 C5 H5 118.3 . .
C6 C5 C4 123.5(15) . .
C6 C5 H5 118.3 . .
C5 C6 H6 120.0 . .
C7 C6 C5 120.0(17) . .
C7 C6 H6 120.0 . .
C8 C7 H7 121.0 . .
C6 C7 C8 118.0(17) . .
C6 C7 H7 121.0 . .
C25 C24 H24A 109.6 . .
C25 C24 H24B 109.6 . .
N9 C24 C25 110.5(13) . .
N9 C24 H24A 109.6 . .
N9 C24 H24B 109.6 . .
H24A C24 H24B 108.1 . .
C2A N2A N1 110.7(12) . .
C23A N8A N7 100.8(14) . .
C22A N9A C23A 104.3(12) . .
C22A N9A C28 123.3(15) . .
C23A N9A C28 132.2(16) . .
N3 C2A H2A 128.2 . .
N2A C2A N3 103.5(12) . .
N2A C2A H2A 128.2 . .
C4 C5A H5A 121.2 . .
C4 C5A C6A 117.7(16) . .
C6A C5A H5A 121.2 . .
C5A C6A H6A 120.1 . .
C5A C6A C7A 120(2) . .
C7A C6A H6A 120.1 . .
C8 C7A C6A 124(2) . .
C8 C7A H7A 118.1 . .
C6A C7A H7A 118.1 . .
N7 C22A N9A 102.7(10) . .
N7 C22A H22A 128.7 . .
N9A C22A H22A 128.7 . .
N8A C23A N9A 111.2(15) . .
N8A C23A H23A 124.4 . .
N9A C23A H23A 124.4 . .
C25 C26 C25 91.8(15) . 5_676
C25 C26 C26 45.7(11) 5_676 5_676
C25 C26 C26 46.1(13) . 5_676
C27 C26 C25 164(2) 5_676 .
C27 C26 C25 72(2) 5_676 5_676
C27 C26 C26 118(3) 5_676 5_676
C26 C27 C25 70.3(19) 5_676 .
N9A C28 H28A 109.2 . .
N9A C28 H28B 109.2 . .
H28A C28 H28B 107.9 . .
C29 C28 N9A 112.1(13) . .
C29 C28 H28A 109.2 . .
C29 C28 H28B 109.2 . .
C30 C29 C28 130(2) . .
C29 C30 C31 123(2) . .

loop_
_geom_bond_atom_site_label_1
_geom_bond_atom_site_label_2
_geom_bond_distance
_geom_bond_site_symmetry_2
Zn1 O1 1.989(4) .
Zn1 O3 1.969(4) 3
Zn1 N1 2.004(6) .
Zn1 C13 2.565(5) .
Zn1 N7 1.989(6) .
Zn2 O5 2.211(5) 5_656
Zn2 O5 2.211(5) 6_556
Zn2 O6 2.217(5) 6_556
Zn2 O6 2.217(5) 5_656
Zn2 N4 2.042(5) 2_656
Zn2 N4 2.042(5) .
Zn2 C20 2.549(6) 5_656
Zn2 C20 2.549(6) 6_556
O1 C13 1.251(6) .
O2 C13 1.248(19) .
O3 C21 1.280(6) .
O4 C21 1.232(6) .
O5 C20 1.250(8) .
O6 C20 1.217(8) .
N1 C1 1.295(8) .
N1 N2 1.285(14) .
N1 N2A 1.538(14) .
N3 C1 1.334(8) .
N3 C3 1.456(9) .
N3 C2 1.356(17) .
N3 C2A 1.332(17) .
N4 N5 1.366(8) .
N4 C11 1.284(8) .
N5 C12 1.297(10) .
N6 C10 1.459(9) .
N6 C11 1.340(8) .
N6 C12 1.339(11) .
C1 H1 0.88(7) .
C3 H3A 0.9700 .
C3 H3B 0.9700 .
C3 C4 1.512(11) .
C4 C9 1.363(9) .
C4 C5 1.52(2) .
C4 C5A 1.26(2) .
C8 C9 1.382(11) .
C8 C10 1.497(9) .
C8 C7 1.58(2) .
C8 C7A 1.14(3) .
C9 H9 0.9300 .
C10 H10A 0.9700 .
C10 H10B 0.9700 .
C11 H11 0.9300 .
C12 H12 0.9300 .
C13 C14 1.526(7) .
C13 O2A 1.268(10) .
C14 C15 1.385(7) .
C14 C19 1.371(6) .
C15 H15 0.9300 .
C15 C16 1.389(7) .
C16 C17 1.389(6) .
C16 C20 1.499(7) .
C17 H17 0.9300 .
C17 C18 1.383(6) .
C18 C19 1.378(6) .
C18 C21 1.497(6) .
C19 H19 0.9300 .
C25 C24 1.64(3) .
C25 C26 1.35(3) .
C25 C26 1.36(3) 5_676
C25 C27 1.37(3) .
N2 C2 1.39(2) .
N8 N7 1.466(14) .
N8 C23 1.35(3) .
N7 C22 1.389(12) .
N7 N8A 1.281(14) .
N7 C22A 1.227(12) .
C22 N9 1.349(14) .
C22 H22 0.97(18) .
N9 C23 1.32(3) .
N9 C24 1.49(2) .
C23 H23 0.9300 .
C2 H2 0.9300 .
C5 H5 0.9300 .
C5 C6 1.38(3) .
C6 H6 0.9300 .
C6 C7 1.35(3) .
C7 H7 0.9300 .
C24 H24A 0.9700 .
C24 H24B 0.9700 .
N2A C2A 1.29(2) .
N8A C23A 1.25(2) .
N9A C22A 1.329(17) .
N9A C23A 1.39(2) .
N9A C28 1.498(19) .
C2A H2A 0.9300 .
C5A H5A 0.9300 .
C5A C6A 1.34(3) .
C6A H6A 0.9300 .
C6A C7A 1.39(3) .
C7A H7A 0.9300 .
C22A H22A 0.9300 .
C23A H23A 0.9300 .
C28 H28A 0.9700 .
C28 H28B 0.9700 .
C28 C29 1.47(2) .
C29 C30 1.29(3) .
C30 C31 1.42(3) .

loop_
_geom_hbond_atom_site_label_D
_geom_hbond_atom_site_label_H
_geom_hbond_atom_site_label_A
_geom_hbond_distance_DH
_geom_hbond_distance_HA
_geom_hbond_distance_DA
_geom_hbond_angle_DHA
_geom_hbond_site_symmetry_A
C1 H1 O4 0.88(7) 2.43(7) 3.294(7) 168(6) 5_666
C11 H11 O6 0.93 2.50 2.985(8) 112.7 5_656
C24 H24A O2 0.97 2.60 3.34(3) 133.8 5_666
C24 H24A N2 0.97 2.60 3.37(2) 136.7 5_666
C2A H2A O7 0.93 2.64 3.343(19) 132.4 7_656
C22A H22A O4 0.93 2.47 2.973(12) 114.1 3
C22A H22A O4 0.93 2.61 3.494(12) 158.9 5_666
C23A H23A O7 0.93 2.47 3.34(2) 155.5 3_455
C22 H22 O2 0.97(18) 2.14(18) 2.89(2) 133(14) 5_666

loop_
_geom_torsion_atom_site_label_1
_geom_torsion_atom_site_label_2
_geom_torsion_atom_site_label_3
_geom_torsion_atom_site_label_4
_geom_torsion
_geom_torsion_site_symmetry_1
_geom_torsion_site_symmetry_4
Zn1 O1 C13 O2 -28.7(11) . .
Zn1 O1 C13 C14 173.3(5) . .
Zn1 O1 C13 O2A 8.1(11) . .
Zn1 O3 C21 O4 -1.0(8) 3_445 .
Zn1 O3 C21 C18 178.6(4) 3_445 .
Zn1 N1 C1 N3 178.9(4) . .
Zn1 N1 N2 C2 -177.0(9) . .
Zn1 N1 N2A C2A 178.7(9) . .
Zn1 C13 C14 C15 22(2) . .
Zn1 C13 C14 C19 -158.0(16) . .
Zn1 N7 C22 N9 178.3(7) . .
Zn1 N7 N8A C23A -173.3(14) . .
Zn1 N7 C22A N9A 166.8(8) . .
Zn2 O5 C20 O6 0.0(6) 5_656 .
Zn2 O5 C20 C16 -179.1(4) 5_656 .
Zn2 O6 C20 O5 0.0(6) 5_656 .
Zn2 O6 C20 C16 179.1(4) 5_656 .
Zn2 N4 N5 C12 -167.0(5) . .
Zn2 N4 C11 N6 165.7(4) . .
O1 C13 C14 C15 1.1(9) . .
O1 C13 C14 C19 -178.5(6) . .
O2 C13 C14 C15 -156.3(10) . .
O2 C13 C14 C19 24.1(12) . .
N1 N2 C2 N3 2.8(18) . .
N1 N2A C2A N3 -1.9(16) . .
N3 C3 C4 C9 119.7(9) . .
N3 C3 C4 C5 -44.4(16) . .
N3 C3 C4 C5A -88.9(16) . .
N4 N5 C12 N6 -0.7(9) . .
N5 N4 C11 N6 -1.9(7) . .
C1 N1 N2 C2 -10.9(15) . .
C1 N1 N2A C2A 8.2(13) . .
C1 N3 C3 C4 119.2(8) . .
C1 N3 C2 N2 5.5(15) . .
C1 N3 C2A N2A -5.4(15) . .
C3 N3 C1 N1 178.9(6) . .
C3 N3 C2 N2 174.6(11) . .
C3 N3 C2A N2A -174.4(10) . .
C3 C4 C9 C8 177.9(7) . .
C3 C4 C5 C6 179(2) . .
C3 C4 C5A C6A -175(2) . .
C4 C5 C6 C7 -6(4) . .
C4 C5A C6A C7A 12(4) . .
C9 C4 C5 C6 14(3) . .
C9 C4 C5A C6A -22(3) . .
C9 C8 C10 N6 -139.0(8) . .
C9 C8 C7 C6 -5(3) . .
C9 C8 C7A C6A 8(3) . .
C10 N6 C11 N4 -174.4(7) . .
C10 N6 C12 N5 175.5(7) . .
C10 C8 C9 C4 -179.6(7) . .
C10 C8 C7 C6 -171.8(19) . .
C10 C8 C7A C6A 168(2) . .
C11 N4 N5 C12 1.6(8) . .
C11 N6 C10 C8 62.7(11) . .
C11 N6 C12 N5 -0.4(9) . .
C12 N6 C10 C8 -112.2(9) . .
C12 N6 C11 N4 1.4(8) . .
C13 C14 C15 C16 -179.9(5) . .
C13 C14 C19 C18 -179.4(5) . .
C14 C15 C16 C17 -0.5(7) . .
C14 C15 C16 C20 -178.6(5) . .
C15 C14 C19 C18 1.0(8) . .
C15 C16 C17 C18 0.7(7) . .
C15 C16 C20 O5 -0.4(8) . .
C15 C16 C20 O6 -179.5(5) . .
C16 C17 C18 C19 0.0(7) . .
C16 C17 C18 C21 -179.2(4) . .
C17 C16 C20 O5 -178.5(5) . .
C17 C16 C20 O6 2.4(8) . .
C17 C18 C19 C14 -0.8(7) . .
C17 C18 C21 O3 9.9(8) . .
C17 C18 C21 O4 -170.4(5) . .
C19 C14 C15 C16 -0.3(8) . .
C19 C18 C21 O3 -169.3(5) . .
C19 C18 C21 O4 10.4(8) . .
C20 C16 C17 C18 178.8(4) . .
C21 C18 C19 C14 178.4(5) . .
C25 C25 C24 N9 -167(4) 5_676 .
C25 C25 C26 C26 -0.005(4) 5_676 5_676
C25 C25 C26 C27 12(8) 5_676 5_676
C25 C25 C27 C26 -2.5(15) 5_676 5_676
N2 N1 C1 N3 15.6(11) . .
N8 N7 C22 N9 -2.4(13) . .
N7 N8 C23 N9 8(3) . .
N7 C22 N9 C23 6.7(19) . .
N7 C22 N9 C24 -169.1(12) . .
N7 N8A C23A N9A 7(2) . .
C22 N9 C23 N8 -9(3) . .
C22 N9 C24 C25 85.4(17) . .
C23 N8 N7 Zn1 176.4(14) . .
C23 N8 N7 C22 -3.0(19) . .
C23 N9 C24 C25 -89(3) . .
C2 N3 C1 N1 -11.9(10) . .
C2 N3 C3 C4 -47.1(14) . .
C5 C4 C9 C8 -17.2(16) . .
C5 C6 C7 C8 2(4) . .
C7 C8 C9 C4 13.4(15) . .
C7 C8 C10 N6 27.8(15) . .
C24 C25 C26 C25 -170.5(16) . 5_676
C24 C25 C26 C26 -170.5(16) . 5_676
C24 C25 C26 C27 -158(7) . 5_676
C24 C25 C27 C26 168.7(17) . 5_676
C24 N9 C23 N8 166.7(17) . .
N2A N1 C1 N3 -11.0(8) . .
N8A N7 C22A N9A -1.4(15) . .
N9A C28 C29 C30 -45(3) . .
C2A N3 C1 N1 11.6(10) . .
C2A N3 C3 C4 -73.8(11) . .
C5A C4 C9 C8 26.3(17) . .
C5A C6A C7A C8 -5(4) . .
C7A C8 C9 C4 -19.0(18) . .
C7A C8 C10 N6 61.5(18) . .
C22A N7 N8A C23A -4(2) . .
C22A N9A C23A N8A -8(3) . .
C22A N9A C28 C29 -77(2) . .
C23A N9A C22A N7 5.4(18) . .
C23A N9A C28 C29 97(3) . .
C26 C25 C24 N9 -147.9(13) . .
C26 C25 C24 N9 54(3) 5_676 .
C26 C25 C26 C25 0.005(3) 5_676 5_676
C26 C25 C26 C27 12(8) 5_676 5_676
C26 C25 C27 C26 -4(3) . 5_676
C27 C25 C24 N9 38.4(19) . .
C27 C25 C26 C25 2.6(15) . 5_676
C27 C25 C26 C26 2.6(15) . 5_676
C27 C25 C26 C27 15(9) . 5_676
C28 N9A C22A N7 -179.4(13) . .
C28 N9A C23A N8A 177.0(17) . .
C28 C29 C30 C31 178.8(15) . .
O2A C13 C14 C15 167.7(7) . .
O2A C13 C14 C19 -11.9(10) . .
